data_1506601
loop_
_publ_author_name
'Reddy, Leleti Rajender'
'Saravanan, P.'
'Fournier, Jean-Fran\,cois'
'Subba Reddy, B. V.'
'Corey, E. J.'

_publ_section_title
;
 Simple enantiospecific syntheses of the C(2)-diastereomers of omuralide
 and 3-methylomuralide.
;
_journal_issue 13
_journal_name_full 'Organic letters'
_journal_page_first 2703
_journal_page_last 2705
_journal_paper_doi 10.1021/ol050874w
_journal_volume 7
_journal_year 2005
_chemical_formula_sum 'C10 H15 N O4'
_chemical_formula_weight 213.23
_chemical_name_systematic
; 
 ? 
;
_space_group_IT_number 19
_symmetry_cell_setting orthorhombic
_symmetry_space_group_name_Hall 'P 2ac 2ab'
_symmetry_space_group_name_H-M 'P 21 21 21'
_atom_sites_solution_hydrogens geom
_atom_sites_solution_primary direct
_atom_sites_solution_secondary difmap
_audit_creation_method SHELXL-97
_cell_angle_alpha 90.00
_cell_angle_beta 90.00
_cell_angle_gamma 90.00
_cell_formula_units_Z 4
_cell_length_a 7.5381(9)
_cell_length_b 8.2908(10)
_cell_length_c 17.803(2)
_cell_measurement_reflns_used 234
_cell_measurement_temperature 213(2)
_cell_measurement_theta_max 20.89
_cell_measurement_theta_min 2.76
_cell_volume 1112.6(2)
_computing_cell_refinement 'SMART (BRUKER, V5.054, 1998)'
_computing_data_collection 'ASTRO (BRUKER, V5.007, 1997)'
_computing_data_reduction 'SAINT (BRUKER, V6.01, 1999)'
_computing_molecular_graphics 'SHELXTL (BRUKER, 1998, V5.1)'
_computing_publication_material 'XCIF (Sheldrick and BRUKER, 1997, V5.1)'
_computing_structure_refinement 'SHELXL-97 (Sheldrick, 1997)'
_computing_structure_solution 'SHELXS-97 (Sheldrick, 1990)'
_diffrn_ambient_temperature 213(2)
_diffrn_measured_fraction_theta_full 0.989
_diffrn_measured_fraction_theta_max 0.989
_diffrn_measurement_method '\w, 0.3 deg'
_diffrn_radiation_monochromator graphite
_diffrn_radiation_source 'fine-focus sealed tube'
_diffrn_radiation_type MoK\a
_diffrn_radiation_wavelength 0.71073
_diffrn_reflns_av_R_equivalents 0.0384
_diffrn_reflns_av_sigmaI/netI 0.0314
_diffrn_reflns_limit_h_max 8
_diffrn_reflns_limit_h_min -10
_diffrn_reflns_limit_k_max 10
_diffrn_reflns_limit_k_min -11
_diffrn_reflns_limit_l_max 23
_diffrn_reflns_limit_l_min -21
_diffrn_reflns_number 7247
_diffrn_reflns_theta_full 28.29
_diffrn_reflns_theta_max 28.29
_diffrn_reflns_theta_min 2.29
_diffrn_standards_decay_% <1
_diffrn_standards_interval_count 0
_diffrn_standards_number 0
_exptl_absorpt_coefficient_mu 0.098
_exptl_absorpt_correction_type none
_exptl_crystal_colour colorless
_exptl_crystal_density_diffrn 1.273
_exptl_crystal_density_method 'not measured'
_exptl_crystal_description block
_exptl_crystal_F_000 456
_exptl_crystal_size_max 0.12
_exptl_crystal_size_mid 0.10
_exptl_crystal_size_min 0.10
_refine_diff_density_max 0.269
_refine_diff_density_min -0.133
_refine_diff_density_rms 0.037
_refine_ls_abs_structure_details 'Flack H D (1983), Acta Cryst. A39, 876-881'
_refine_ls_abs_structure_Flack -0.6(10)
_refine_ls_extinction_method none
_refine_ls_goodness_of_fit_ref 1.067
_refine_ls_hydrogen_treatment mixed
_refine_ls_matrix_type full
_refine_ls_number_parameters 136
_refine_ls_number_reflns 2679
_refine_ls_number_restraints 0
_refine_ls_restrained_S_all 1.067
_refine_ls_R_factor_all 0.0419
_refine_ls_R_factor_gt 0.0367
_refine_ls_shift/su_max 0.001
_refine_ls_shift/su_mean 0.000
_refine_ls_structure_factor_coef Fsqd
_refine_ls_weighting_details 'calc w=1/[\s^2^(Fo^2^)+(0.0626P)^2^+0.0463P] where P=(Fo^2^+2Fc^2^)/3'
_refine_ls_weighting_scheme calc
_refine_ls_wR_factor_gt 0.0995
_refine_ls_wR_factor_ref 0.1019
_reflns_number_gt 2397
_reflns_number_total 2679
_reflns_threshold_expression >2sigma(I)
_cod_data_source_file ol050874wsi20050420_024656.cif
_cod_data_source_block ejc32t
_cod_depositor_comments
;
The following automatic conversions were performed:

'_symmetry_cell_setting' value 'Orthorhombic' changed to
'orthorhombic' according to
/home/saulius/struct/CIF-dictionaries/cif_core.dic dictionary named
'cif_core.dic' version 2.4.1 from 2010-06-29.

Automatic conversion script
Id: cif_fix_values 1715 2011-07-08 13:25:40Z adriana 
;
_cod_original_sg_symbol_H-M P2(1)2(1)2(1)
_cod_database_code 1506601

loop_
_symmetry_equiv_pos_as_xyz
'x, y, z'
'-x+1/2, -y, z+1/2'
'-x, y+1/2, -z+1/2'
'x+1/2, -y+1/2, -z'

loop_
_atom_site_label
_atom_site_type_symbol
_atom_site_fract_x
_atom_site_fract_y
_atom_site_fract_z
_atom_site_U_iso_or_equiv
_atom_site_adp_type
_atom_site_occupancy
_atom_site_symmetry_multiplicity
_atom_site_calc_flag
_atom_site_refinement_flags
O1 O 1.60991(15) 2.05845(13) 1.02779(5) 0.0400(3) Uani 1 1 d .
H1A H 1.5911 2.1494 1.0100 0.060 Uiso 1 1 calc R
O2 O 2.05435(17) 2.12665(14) 1.02367(7) 0.0506(3) Uani 1 1 d .
O3 O 1.97363(16) 1.86442(13) 1.00873(6) 0.0404(3) Uani 1 1 d .
O4 O 2.03808(15) 1.72387(12) 1.24350(6) 0.0367(3) Uani 1 1 d .
N1 N 1.91863(16) 1.93072(13) 1.17584(6) 0.0275(2) Uani 1 1 d .
H1B H 1.9332 2.0049 1.2099 0.033 Uiso 1 1 calc R
C1 C 1.4014(3) 2.1818(3) 1.16080(12) 0.0595(5) Uani 1 1 d .
H1C H 1.3101 2.1624 1.1982 0.089 Uiso 1 1 calc R
H1D H 1.3473 2.1895 1.1115 0.089 Uiso 1 1 calc R
H1E H 1.4623 2.2819 1.1723 0.089 Uiso 1 1 calc R
C2 C 1.5348(2) 2.04218(19) 1.16160(8) 0.0384(3) Uani 1 1 d .
H2A H 1.5935 2.0416 1.2113 0.046 Uiso 1 1 calc R
C3 C 1.67671(19) 2.07389(16) 1.10244(8) 0.0306(3) Uani 1 1 d .
H3A H 1.7186 2.1862 1.1089 0.037 Uiso 1 1 calc R
C4 C 1.83922(17) 1.96355(14) 1.10377(7) 0.0250(3) Uani 1 1 d .
C5 C 1.9721(2) 2.01110(17) 1.04225(8) 0.0339(3) Uani 1 1 d .
C6 C 1.84265(19) 1.79828(15) 1.06318(7) 0.0284(3) Uani 1 1 d .
H6A H 1.7282 1.7641 1.0410 0.034 Uiso 1 1 calc R
C7 C 1.9272(2) 1.67726(15) 1.11610(8) 0.0314(3) Uani 1 1 d .
H7A H 2.0409 1.6414 1.0938 0.038 Uiso 1 1 calc R
C8 C 1.96870(19) 1.77603(15) 1.18645(8) 0.0276(3) Uani 1 1 d .
C9 C 1.4426(3) 1.8811(2) 1.15161(13) 0.0579(5) Uani 1 1 d .
H9A H 1.5301 1.7953 1.1523 0.087 Uiso 1 1 calc R
H9B H 1.3802 1.8800 1.1040 0.087 Uiso 1 1 calc R
H9C H 1.3586 1.8650 1.1922 0.087 Uiso 1 1 calc R
C10 C 1.8151(3) 1.52934(19) 1.13173(10) 0.0505(5) Uani 1 1 d .
H10A H 1.7939 1.4718 1.0852 0.076 Uiso 1 1 calc R
H10B H 1.7027 1.5621 1.1534 0.076 Uiso 1 1 calc R
H10C H 1.8770 1.4594 1.1667 0.076 Uiso 1 1 calc R

loop_
_atom_site_aniso_label
_atom_site_aniso_U_11
_atom_site_aniso_U_22
_atom_site_aniso_U_33
_atom_site_aniso_U_23
_atom_site_aniso_U_13
_atom_site_aniso_U_12
O1 0.0510(6) 0.0337(5) 0.0351(5) 0.0038(4) -0.0079(5) 0.0100(5)
O2 0.0520(7) 0.0414(6) 0.0584(7) 0.0165(5) 0.0106(6) -0.0108(5)
O3 0.0506(6) 0.0361(5) 0.0345(5) 0.0004(4) 0.0125(5) 0.0035(5)
O4 0.0472(6) 0.0280(5) 0.0350(5) 0.0053(4) -0.0107(5) -0.0030(4)
N1 0.0347(6) 0.0209(5) 0.0270(5) -0.0018(4) -0.0037(4) -0.0024(4)
C1 0.0440(9) 0.0685(12) 0.0660(12) -0.0132(10) 0.0042(9) 0.0201(10)
C2 0.0335(7) 0.0453(8) 0.0364(7) -0.0034(6) 0.0035(6) 0.0055(6)
C3 0.0338(7) 0.0238(6) 0.0340(7) -0.0006(5) -0.0013(5) 0.0023(5)
C4 0.0294(6) 0.0190(5) 0.0266(6) 0.0012(5) -0.0001(5) -0.0020(5)
C5 0.0361(7) 0.0306(7) 0.0348(7) 0.0070(5) 0.0015(6) 0.0005(6)
C6 0.0349(7) 0.0228(6) 0.0274(6) -0.0013(5) -0.0008(5) 0.0004(5)
C7 0.0409(8) 0.0200(6) 0.0334(7) -0.0008(5) -0.0051(6) 0.0014(5)
C8 0.0300(6) 0.0227(6) 0.0302(6) 0.0026(5) -0.0015(5) -0.0054(5)
C9 0.0450(10) 0.0586(11) 0.0702(13) 0.0010(10) 0.0197(10) -0.0114(8)
C10 0.0778(12) 0.0235(7) 0.0501(9) 0.0065(6) -0.0215(8) -0.0145(8)

loop_
_atom_type_symbol
_atom_type_description
_atom_type_scat_dispersion_real
_atom_type_scat_dispersion_imag
_atom_type_scat_source
C C 0.0033 0.0016 'International Tables Vol C Tables 4.2.6.8 and 6.1.1.4'
H H 0.0000 0.0000 'International Tables Vol C Tables 4.2.6.8 and 6.1.1.4'
N N 0.0061 0.0033 'International Tables Vol C Tables 4.2.6.8 and 6.1.1.4'
O O 0.0106 0.0060 'International Tables Vol C Tables 4.2.6.8 and 6.1.1.4'

loop_
_geom_angle_atom_site_label_1
_geom_angle_atom_site_label_2
_geom_angle_atom_site_label_3
_geom_angle
C3 O1 H1A 109.5
C5 O3 C6 92.19(9)
C8 N1 C4 114.83(11)
C8 N1 H1B 122.6
C4 N1 H1B 122.6
C2 C1 H1C 109.5
C2 C1 H1D 109.5
H1C C1 H1D 109.5
C2 C1 H1E 109.5
H1C C1 H1E 109.5
H1D C1 H1E 109.5
C9 C2 C3 113.11(13)
C9 C2 C1 111.30(15)
C3 C2 C1 108.88(13)
C9 C2 H2A 107.8
C3 C2 H2A 107.8
C1 C2 H2A 107.8
O1 C3 C2 112.37(12)
O1 C3 C4 104.09(11)
C2 C3 C4 116.64(11)
O1 C3 H3A 107.8
C2 C3 H3A 107.8
C4 C3 H3A 107.8
N1 C4 C3 117.35(11)
N1 C4 C5 114.34(11)
C3 C4 C5 110.98(10)
N1 C4 C6 103.95(10)
C3 C4 C6 122.36(11)
C5 C4 C6 83.31(9)
O2 C5 O3 126.65(14)
O2 C5 C4 138.24(14)
O3 C5 C4 95.12(10)
O3 C6 C7 111.68(12)
O3 C6 C4 89.37(9)
C7 C6 C4 107.61(10)
O3 C6 H6A 115.1
C7 C6 H6A 115.1
C4 C6 H6A 115.1
C10 C7 C6 114.52(13)
C10 C7 C8 113.40(12)
C6 C7 C8 103.91(10)
C10 C7 H7A 108.2
C6 C7 H7A 108.2
C8 C7 H7A 108.2
O4 C8 N1 124.91(13)
O4 C8 C7 125.39(12)
N1 C8 C7 109.70(11)
C2 C9 H9A 109.5
C2 C9 H9B 109.5
H9A C9 H9B 109.5
C2 C9 H9C 109.5
H9A C9 H9C 109.5
H9B C9 H9C 109.5
C7 C10 H10A 109.5
C7 C10 H10B 109.5
H10A C10 H10B 109.5
C7 C10 H10C 109.5
H10A C10 H10C 109.5
H10B C10 H10C 109.5

loop_
_geom_bond_atom_site_label_1
_geom_bond_atom_site_label_2
_geom_bond_distance
O1 C3 1.4269(17)
O1 H1A 0.8300
O2 C5 1.1880(18)
O3 C5 1.3547(19)
O3 C6 1.4884(17)
O4 C8 1.2216(16)
N1 C8 1.3501(16)
N1 C4 1.4418(16)
N1 H1B 0.8700
C1 C2 1.534(2)
C1 H1C 0.9700
C1 H1D 0.9700
C1 H1E 0.9700
C2 C9 1.516(2)
C2 C3 1.524(2)
C2 H2A 0.9900
C3 C4 1.5291(18)
C3 H3A 0.9900
C4 C5 1.5358(18)
C4 C6 1.5492(17)
C6 C7 1.5168(18)
C6 H6A 0.9900
C7 C10 1.515(2)
C7 C8 1.5287(18)
C7 H7A 0.9900
C9 H9A 0.9700
C9 H9B 0.9700
C9 H9C 0.9700
C10 H10A 0.9700
C10 H10B 0.9700
C10 H10C 0.9700

loop_
_geom_torsion_atom_site_label_1
_geom_torsion_atom_site_label_2
_geom_torsion_atom_site_label_3
_geom_torsion_atom_site_label_4
_geom_torsion
C9 C2 C3 O1 54.03(19)
C1 C2 C3 O1 -70.26(16)
C9 C2 C3 C4 -66.04(18)
C1 C2 C3 C4 169.68(13)
C8 N1 C4 C3 138.26(13)
C8 N1 C4 C5 -89.18(14)
C8 N1 C4 C6 -0.28(15)
O1 C3 C4 N1 -169.31(11)
C2 C3 C4 N1 -44.92(17)
O1 C3 C4 C5 56.63(14)
C2 C3 C4 C5 -178.97(12)
O1 C3 C4 C6 -38.84(15)
C2 C3 C4 C6 85.56(15)
C6 O3 C5 O2 -179.41(16)
C6 O3 C5 C4 0.76(11)
N1 C4 C5 O2 -78.2(2)
C3 C4 C5 O2 57.3(2)
C6 C4 C5 O2 179.5(2)
N1 C4 C5 O3 101.59(12)
C3 C4 C5 O3 -122.89(12)
C6 C4 C5 O3 -0.73(10)
C5 O3 C6 C7 -109.48(12)
C5 O3 C6 C4 -0.75(11)
N1 C4 C6 O3 -112.82(10)
C3 C4 C6 O3 111.30(13)
C5 C4 C6 O3 0.66(9)
N1 C4 C6 C7 -0.24(14)
C3 C4 C6 C7 -136.11(13)
C5 C4 C6 C7 113.25(11)
O3 C6 C7 C10 -138.63(13)
C4 C6 C7 C10 124.84(14)
O3 C6 C7 C8 97.12(12)
C4 C6 C7 C8 0.59(15)
C4 N1 C8 O4 -179.93(13)
C4 N1 C8 C7 0.69(16)
C10 C7 C8 O4 54.9(2)
C6 C7 C8 O4 179.84(14)
C10 C7 C8 N1 -125.75(15)
C6 C7 C8 N1 -0.78(16)

loop_
_cod_related_entry_id
_cod_related_entry_database
_cod_related_entry_code
1 ChemSpider 21200065
